data_4318488
loop_
_publ_author_name
'Yoshiki Ohgo'
'Saburo Neya'
'Takahisa Ikeue'
'Masashi Takahashi'
'Masuo Takeda'
'Noriaki Funasaki'
'Mikio Nakamura'

_publ_contact_author_address
;
Department of Chemistry
Toho University 
5-21-16 Omorinishi Ota-ku Tokyo 143 Japan
;
_publ_contact_author_email yohgo@med.toho-u.ac.jp
_publ_contact_author_fax '81 3 5493 5430'
_publ_contact_author_name 'Ohgo, Yoshiki'
_publ_contact_author_phone '81 3 3762 4151 x2551'
_publ_section_title
;
 Molecular Structures of Five-Coordinated Halide Ligated Iron(III)
 Porphyrin, Porphycene, and Corrphycene Complexes
;
_journal_name_full 'Inorganic Chemistry'
_journal_page_first 4627
_journal_page_last 4629
_journal_paper_doi 10.1021/ic0256866
_journal_volume 41
_journal_year 2002
_chemical_formula_sum 'C33 H37 Cl3 Fe I N4'
_chemical_formula_weight 778.77
_chemical_name_common porphycene
_chemical_name_systematic
; 
Iodo[(3,6,13,16-Tetraethyl-2,7,12,17-
tetramethylporphycenato)iron(III)] 
;
_space_group_IT_number 14
_symmetry_cell_setting monoclinic
_symmetry_space_group_name_Hall '-P 2yn'
_symmetry_space_group_name_H-M 'P 1 21/n 1'
_atom_sites_solution_hydrogens geom
_atom_sites_solution_primary direct
_atom_sites_solution_secondary difmap
_audit_creation_method SHELXL-97
_cell_angle_alpha 90.00
_cell_angle_beta 101.0350(10)
_cell_angle_gamma 90.00
_cell_formula_units_Z 4
_cell_length_a 14.9310(3)
_cell_length_b 10.24940(10)
_cell_length_c 22.27150(10)
_cell_measurement_reflns_used 82242
_cell_measurement_temperature 298
_cell_measurement_theta_max 54.9
_cell_measurement_theta_min 1.9
_cell_volume 3345.27(8)
_computing_cell_refinement
;
MSC/AFC Diffractometer Control Software
;
_computing_data_collection
;
MSC/AFC Diffractometer Control Software 
(Molecular Structure Corporation, 1992a)
;
_computing_data_reduction
;
MSC/AFC Diffractometer Control Software. Data Reduction: 
TEXSAN (Molecular Structure Corporation, 1992b)
;
_computing_molecular_graphics 'SV (Nemoto & Ohashi, 1993)'
_computing_publication_material SHELXL-97
_computing_structure_refinement 'SHELXL-97 (Sheldrick, 1997)'
_computing_structure_solution 'SIR-97(Altomare, A. et al., 1999)'
_diffrn_ambient_temperature 298
_diffrn_detector_area_resol_mean 10
_diffrn_measured_fraction_theta_full 1.000
_diffrn_measured_fraction_theta_max 1.000
_diffrn_measurement_device_type 'RIGAKU RAXIS-RAPID Imaging Plate'
_diffrn_measurement_method \w-scan
_diffrn_radiation_monochromator graphite
_diffrn_radiation_source 'rotating anode'
_diffrn_radiation_type MoK\a
_diffrn_radiation_wavelength 0.71069
_diffrn_reflns_av_R_equivalents 0.0000
_diffrn_reflns_av_sigmaI/netI 0.0631
_diffrn_reflns_limit_h_max 19
_diffrn_reflns_limit_h_min 0
_diffrn_reflns_limit_k_max 13
_diffrn_reflns_limit_k_min 0
_diffrn_reflns_limit_l_max 28
_diffrn_reflns_limit_l_min -28
_diffrn_reflns_number 7671
_diffrn_reflns_theta_full 27.48
_diffrn_reflns_theta_max 27.47
_diffrn_reflns_theta_min 1.52
_exptl_absorpt_coefficient_mu 1.642
_exptl_absorpt_correction_T_max 0.849
_exptl_absorpt_correction_T_min 0.713
_exptl_absorpt_correction_type multi-scan
_exptl_absorpt_process_details
;
ABSCOR(Higashi et al., 1968)
;
_exptl_crystal_colour purple
_exptl_crystal_density_diffrn 1.546
_exptl_crystal_density_method 'not measured'
_exptl_crystal_description prismatic
_exptl_crystal_F_000 1572
_exptl_crystal_size_max 0.2
_exptl_crystal_size_mid 0.2
_exptl_crystal_size_min 0.1
_refine_diff_density_max 1.305
_refine_diff_density_min -0.803
_refine_diff_density_rms 0.241
_refine_ls_extinction_coef 0.0193(8)
_refine_ls_extinction_expression Fc^*^=kFc[1+0.001xFc^2^\l^3^/sin(2\q)]^-1/4^
_refine_ls_extinction_method SHELXL
_refine_ls_goodness_of_fit_ref 1.001
_refine_ls_hydrogen_treatment constr
_refine_ls_matrix_type full
_refine_ls_number_parameters 392
_refine_ls_number_reflns 7671
_refine_ls_number_restraints 0
_refine_ls_restrained_S_all 1.001
_refine_ls_R_factor_all 0.0668
_refine_ls_R_factor_gt 0.0490
_refine_ls_shift/su_max <0.001
_refine_ls_shift/su_mean 0.000
_refine_ls_structure_factor_coef Fsqd
_refine_ls_weighting_details 'calc w=1/[\s^2^(Fo^2^)+(0.0819P)^2^] where P=(Fo^2^+2Fc^2^)/3'
_refine_ls_weighting_scheme calc
_refine_ls_wR_factor_gt 0.1229
_refine_ls_wR_factor_ref 0.1438
_reflns_number_gt 5752
_reflns_number_total 7671
_reflns_threshold_expression >2sigma(I)
_cod_data_source_file ic0256866_s1_07.cif
_cod_data_source_block '[Fe(EtioPc)I]'
_cod_database_code 4318488

loop_
_symmetry_equiv_pos_as_xyz
'x, y, z'
'-x+1/2, y+1/2, -z+1/2'
'-x, -y, -z'
'x-1/2, -y-1/2, z-1/2'

loop_
_atom_site_label
_atom_site_type_symbol
_atom_site_fract_x
_atom_site_fract_y
_atom_site_fract_z
_atom_site_U_iso_or_equiv
_atom_site_adp_type
_atom_site_occupancy
_atom_site_symmetry_multiplicity
_atom_site_calc_flag
_atom_site_refinement_flags
_atom_site_disorder_assembly
_atom_site_disorder_group
I1 I 0.214592(19) 0.22044(3) 0.484546(11) 0.05149(13) Uani 1 1 d . . .
Fe1 Fe 0.24428(4) 0.10887(5) 0.59460(2) 0.04013(15) Uani 1 1 d . . .
Cl1 Cl 0.0615(2) 0.2191(5) 0.30477(17) 0.1785(15) Uani 1 1 d . . .
Cl2 Cl 0.1917(5) 0.1018(9) 0.2527(4) 0.383(6) Uani 1 1 d . . .
Cl3 Cl 0.2095(3) 0.3563(6) 0.2862(4) 0.352(5) Uani 1 1 d . . .
N1 N 0.2785(2) 0.2670(3) 0.64263(15) 0.0436(7) Uani 1 1 d . . .
N2 N 0.1271(2) 0.1441(3) 0.61867(14) 0.0437(7) Uani 1 1 d . . .
N3 N 0.2196(2) -0.0758(3) 0.57605(15) 0.0446(7) Uani 1 1 d . . .
N4 N 0.3692(2) 0.0488(3) 0.59899(14) 0.0440(7) Uani 1 1 d . . .
C1 C 0.3529(3) 0.3456(4) 0.65826(18) 0.0475(8) Uani 1 1 d . . .
C2 C 0.3293(3) 0.4547(4) 0.6927(2) 0.0566(10) Uani 1 1 d . . .
C3 C 0.2402(3) 0.4417(4) 0.69746(17) 0.0518(9) Uani 1 1 d . . .
C4 C 0.2065(3) 0.3257(4) 0.66445(17) 0.0456(8) Uani 1 1 d . . .
C5 C 0.1236(3) 0.2634(4) 0.64771(17) 0.0461(8) Uani 1 1 d . . .
C6 C 0.0301(3) 0.2903(4) 0.6514(2) 0.0543(10) Uani 1 1 d . . .
C7 C -0.0205(3) 0.1882(5) 0.6237(2) 0.0564(10) Uani 1 1 d . . .
C8 C 0.0397(3) 0.0979(4) 0.60411(18) 0.0489(8) Uani 1 1 d . . .
C9 C 0.0091(3) -0.0202(5) 0.5768(2) 0.0581(10) Uani 1 1 d . . .
H9 H -0.0541 -0.0288 0.5690 0.070 Uiso 1 1 calc R . .
C10 C 0.0534(3) -0.1264(4) 0.5589(2) 0.0561(10) Uani 1 1 d . . .
H10 H 0.0140 -0.1933 0.5427 0.067 Uiso 1 1 calc R . .
C11 C 0.1441(3) -0.1549(4) 0.56005(18) 0.0485(8) Uani 1 1 d . . .
C12 C 0.1738(3) -0.2808(4) 0.5437(2) 0.0550(10) Uani 1 1 d . . .
C13 C 0.2665(3) -0.2794(4) 0.5507(2) 0.0533(9) Uani 1 1 d . . .
C14 C 0.2950(3) -0.1485(4) 0.56930(18) 0.0452(8) Uani 1 1 d . . .
C15 C 0.3767(3) -0.0800(4) 0.58026(18) 0.0465(8) Uani 1 1 d . . .
C16 C 0.4694(3) -0.1036(4) 0.5736(2) 0.0527(9) Uani 1 1 d . . .
C17 C 0.5160(3) 0.0107(5) 0.5875(2) 0.0554(10) Uani 1 1 d . . .
C18 C 0.4536(3) 0.1043(4) 0.60345(19) 0.0484(8) Uani 1 1 d . . .
C19 C 0.4817(3) 0.2293(4) 0.6216(2) 0.0556(10) Uani 1 1 d . . .
H19 H 0.5408 0.2486 0.6168 0.067 Uiso 1 1 calc R . .
C20 C 0.4389(3) 0.3310(4) 0.6455(2) 0.0563(10) Uani 1 1 d . . .
H20 H 0.4756 0.4043 0.6548 0.068 Uiso 1 1 calc R . .
C21 C 0.3945(5) 0.5579(6) 0.7223(3) 0.0820(17) Uani 1 1 d . . .
H21A H 0.3735 0.6420 0.7066 0.123 Uiso 1 1 calc R . .
H21B H 0.4540 0.5415 0.7135 0.123 Uiso 1 1 calc R . .
H21C H 0.3977 0.5563 0.7658 0.123 Uiso 1 1 calc R . .
C22 C 0.1948(4) 0.5347(5) 0.7342(2) 0.0673(13) Uani 1 1 d . . .
H22A H 0.1416 0.4923 0.7445 0.081 Uiso 1 1 calc R . .
H22B H 0.2366 0.5536 0.7722 0.081 Uiso 1 1 calc R . .
C23 C 0.1655(5) 0.6607(5) 0.7025(3) 0.0872(19) Uani 1 1 d . . .
H23A H 0.2159 0.6986 0.6877 0.131 Uiso 1 1 calc R . .
H23B H 0.1455 0.7197 0.7307 0.131 Uiso 1 1 calc R . .
H23C H 0.1162 0.6447 0.6687 0.131 Uiso 1 1 calc R . .
C24 C -0.0080(4) 0.4072(5) 0.6787(2) 0.0701(13) Uani 1 1 d . . .
H24A H -0.0662 0.4305 0.6535 0.084 Uiso 1 1 calc R . .
H24B H 0.0331 0.4804 0.6788 0.084 Uiso 1 1 calc R . .
C25 C -0.0212(5) 0.3811(7) 0.7444(3) 0.092(2) Uani 1 1 d . . .
H25A H -0.0626 0.3094 0.7444 0.138 Uiso 1 1 calc R . .
H25B H -0.0459 0.4576 0.7601 0.138 Uiso 1 1 calc R . .
H25C H 0.0365 0.3602 0.7697 0.138 Uiso 1 1 calc R . .
C26 C -0.1224(4) 0.1716(7) 0.6165(3) 0.0782(15) Uani 1 1 d . . .
H26A H -0.1504 0.2554 0.6185 0.117 Uiso 1 1 calc R . .
H26B H -0.1356 0.1170 0.6487 0.117 Uiso 1 1 calc R . .
H26C H -0.1460 0.1319 0.5776 0.117 Uiso 1 1 calc R . .
C27 C 0.1114(4) -0.3949(5) 0.5252(3) 0.0779(15) Uani 1 1 d . . .
H27A H 0.1049 -0.4093 0.4820 0.117 Uiso 1 1 calc R . .
H27B H 0.0527 -0.3770 0.5349 0.117 Uiso 1 1 calc R . .
H27C H 0.1367 -0.4715 0.5468 0.117 Uiso 1 1 calc R . .
C28 C 0.3211(4) -0.3963(4) 0.5408(3) 0.0683(13) Uani 1 1 d . . .
H28A H 0.2950 -0.4726 0.5567 0.082 Uiso 1 1 calc R . .
H28B H 0.3828 -0.3858 0.5637 0.082 Uiso 1 1 calc R . .
C29 C 0.3247(6) -0.4198(6) 0.4731(3) 0.095(2) Uani 1 1 d . . .
H29A H 0.2638 -0.4300 0.4500 0.143 Uiso 1 1 calc R . .
H29B H 0.3593 -0.4973 0.4694 0.143 Uiso 1 1 calc R . .
H29C H 0.3532 -0.3465 0.4575 0.143 Uiso 1 1 calc R . .
C30 C 0.5144(4) -0.2256(5) 0.5559(3) 0.0674(13) Uani 1 1 d . . .
H30A H 0.5592 -0.2021 0.5315 0.081 Uiso 1 1 calc R . .
H30B H 0.4688 -0.2804 0.5311 0.081 Uiso 1 1 calc R . .
C31 C 0.5608(5) -0.3016(7) 0.6117(4) 0.097(2) Uani 1 1 d . . .
H31A H 0.5985 -0.2438 0.6397 0.145 Uiso 1 1 calc R . .
H31B H 0.5979 -0.3692 0.5993 0.145 Uiso 1 1 calc R . .
H31C H 0.5154 -0.3400 0.6314 0.145 Uiso 1 1 calc R . .
C32 C 0.6152(3) 0.0336(6) 0.5883(3) 0.0748(14) Uani 1 1 d . . .
H32A H 0.6483 0.0306 0.6297 0.112 Uiso 1 1 calc R . .
H32B H 0.6230 0.1177 0.5711 0.112 Uiso 1 1 calc R . .
H32C H 0.6378 -0.0327 0.5647 0.112 Uiso 1 1 calc R . .
C33 C 0.1690(7) 0.2155(12) 0.3059(6) 0.143(4) Uani 1 1 d . . .
H33 H 0.2012 0.1906 0.3469 0.172 Uiso 1 1 calc R . .

loop_
_atom_site_aniso_label
_atom_site_aniso_U_11
_atom_site_aniso_U_22
_atom_site_aniso_U_33
_atom_site_aniso_U_23
_atom_site_aniso_U_13
_atom_site_aniso_U_12
I1 0.05763(19) 0.05143(18) 0.04535(17) 0.00276(10) 0.00969(11) -0.00369(11)
Fe1 0.0457(3) 0.0336(2) 0.0421(3) -0.0043(2) 0.0109(2) -0.0010(2)
Cl1 0.141(2) 0.249(5) 0.145(3) 0.000(3) 0.028(2) -0.013(3)
Cl2 0.338(8) 0.473(12) 0.326(8) -0.123(8) 0.030(6) 0.255(9)
Cl3 0.161(4) 0.252(6) 0.599(14) 0.218(8) -0.034(5) -0.026(4)
N1 0.0534(17) 0.0359(14) 0.0421(15) -0.0035(12) 0.0103(13) -0.0011(13)
N2 0.0485(16) 0.0421(15) 0.0420(15) -0.0020(13) 0.0121(13) 0.0007(13)
N3 0.0514(17) 0.0375(15) 0.0458(16) -0.0037(12) 0.0112(13) -0.0027(13)
N4 0.0477(16) 0.0385(14) 0.0458(17) -0.0007(13) 0.0090(13) -0.0002(13)
C1 0.061(2) 0.0386(17) 0.0424(18) -0.0029(15) 0.0084(16) -0.0078(17)
C2 0.078(3) 0.0446(19) 0.048(2) -0.0094(17) 0.013(2) -0.008(2)
C3 0.078(3) 0.0401(17) 0.0378(18) -0.0045(15) 0.0132(18) 0.0031(19)
C4 0.063(2) 0.0376(16) 0.0383(17) -0.0008(15) 0.0149(16) 0.0041(17)
C5 0.057(2) 0.0444(18) 0.0392(18) 0.0022(15) 0.0151(16) 0.0071(17)
C6 0.059(2) 0.059(2) 0.047(2) 0.0062(18) 0.0159(18) 0.018(2)
C7 0.052(2) 0.065(3) 0.055(2) 0.008(2) 0.0180(19) 0.012(2)
C8 0.052(2) 0.051(2) 0.0456(19) 0.0051(17) 0.0150(16) 0.0034(18)
C9 0.051(2) 0.067(3) 0.057(2) -0.001(2) 0.0108(18) -0.009(2)
C10 0.060(2) 0.048(2) 0.060(2) -0.0053(19) 0.0099(19) -0.0138(19)
C11 0.059(2) 0.0397(18) 0.0472(19) -0.0014(16) 0.0102(17) -0.0074(17)
C12 0.072(3) 0.0391(19) 0.055(2) -0.0059(17) 0.014(2) -0.0085(19)
C13 0.074(3) 0.0363(18) 0.051(2) -0.0023(16) 0.0160(19) -0.0001(18)
C14 0.058(2) 0.0344(16) 0.0448(18) 0.0006(14) 0.0138(16) 0.0059(16)
C15 0.058(2) 0.0379(17) 0.0449(19) -0.0021(15) 0.0133(16) 0.0078(16)
C16 0.053(2) 0.053(2) 0.054(2) -0.0011(18) 0.0160(18) 0.0123(18)
C17 0.055(2) 0.060(2) 0.053(2) 0.0013(19) 0.0160(18) 0.004(2)
C18 0.0453(19) 0.050(2) 0.049(2) 0.0003(17) 0.0089(16) 0.0015(17)
C19 0.050(2) 0.055(2) 0.062(3) -0.002(2) 0.0116(19) -0.0085(19)
C20 0.064(3) 0.046(2) 0.058(2) -0.0071(19) 0.009(2) -0.0107(19)
C21 0.097(4) 0.067(3) 0.085(4) -0.036(3) 0.024(3) -0.024(3)
C22 0.093(4) 0.060(3) 0.050(2) -0.018(2) 0.017(2) 0.008(3)
C23 0.129(5) 0.050(3) 0.083(4) -0.019(3) 0.020(4) 0.019(3)
C24 0.079(3) 0.066(3) 0.069(3) 0.002(2) 0.026(3) 0.029(3)
C25 0.119(5) 0.093(4) 0.077(4) -0.002(3) 0.050(4) 0.034(4)
C26 0.056(3) 0.089(4) 0.093(4) 0.002(3) 0.022(3) 0.011(3)
C27 0.101(4) 0.044(2) 0.090(4) -0.018(2) 0.021(3) -0.020(3)
C28 0.094(4) 0.0375(19) 0.078(3) -0.002(2) 0.026(3) 0.009(2)
C29 0.134(6) 0.065(3) 0.098(4) -0.030(3) 0.048(4) 0.000(4)
C30 0.075(3) 0.060(3) 0.074(3) -0.007(2) 0.030(3) 0.013(2)
C31 0.105(5) 0.080(4) 0.107(5) -0.001(4) 0.026(4) 0.047(4)
C32 0.055(3) 0.087(4) 0.087(4) -0.005(3) 0.025(2) 0.007(3)
C33 0.108(7) 0.169(11) 0.146(9) 0.046(8) 0.010(6) 0.025(7)

loop_
_atom_type_symbol
_atom_type_description
_atom_type_scat_dispersion_real
_atom_type_scat_dispersion_imag
_atom_type_scat_source
C C 0.0033 0.0016 'International Tables Vol C Tables 4.2.6.8 and 6.1.1.4'
H H 0.0000 0.0000 'International Tables Vol C Tables 4.2.6.8 and 6.1.1.4'
N N 0.0061 0.0033 'International Tables Vol C Tables 4.2.6.8 and 6.1.1.4'
Fe Fe 0.3463 0.8444 'International Tables Vol C Tables 4.2.6.8 and 6.1.1.4'
I I -0.4742 1.8119 'International Tables Vol C Tables 4.2.6.8 and 6.1.1.4'
Cl Cl 0.1484 0.1585 'International Tables Vol C Tables 4.2.6.8 and 6.1.1.4'

loop_
_geom_angle_atom_site_label_1
_geom_angle_atom_site_label_2
_geom_angle_atom_site_label_3
_geom_angle
_geom_angle_site_symmetry_1
_geom_angle_site_symmetry_3
_geom_angle_publ_flag
N4 Fe1 N1 95.01(14) . . ?
N4 Fe1 N3 81.07(14) . . ?
N1 Fe1 N3 159.40(14) . . ?
N4 Fe1 N2 160.19(14) . . ?
N1 Fe1 N2 81.45(14) . . ?
N3 Fe1 N2 95.36(14) . . ?
N4 Fe1 I1 99.85(10) . . ?
N1 Fe1 I1 97.32(10) . . ?
N3 Fe1 I1 103.27(10) . . ?
N2 Fe1 I1 99.94(10) . . ?
C1 N1 C4 107.5(3) . . ?
C1 N1 Fe1 138.1(3) . . ?
C4 N1 Fe1 114.1(3) . . ?
C8 N2 C5 107.3(3) . . ?
C8 N2 Fe1 137.1(3) . . ?
C5 N2 Fe1 113.8(3) . . ?
C11 N3 C14 107.3(3) . . ?
C11 N3 Fe1 137.3(3) . . ?
C14 N3 Fe1 114.8(3) . . ?
C18 N4 C15 106.8(3) . . ?
C18 N4 Fe1 137.0(3) . . ?
C15 N4 Fe1 114.5(3) . . ?
N1 C1 C20 129.1(4) . . ?
N1 C1 C2 108.9(4) . . ?
C20 C1 C2 122.0(4) . . ?
C3 C2 C1 108.0(4) . . ?
C3 C2 C21 126.6(4) . . ?
C1 C2 C21 125.3(5) . . ?
C2 C3 C4 107.0(4) . . ?
C2 C3 C22 122.1(4) . . ?
C4 C3 C22 130.8(5) . . ?
C5 C4 N1 114.6(3) . . ?
C5 C4 C3 136.9(4) . . ?
N1 C4 C3 108.4(4) . . ?
C4 C5 N2 115.0(3) . . ?
C4 C5 C6 136.5(4) . . ?
N2 C5 C6 108.6(4) . . ?
C7 C6 C5 106.6(4) . . ?
C7 C6 C24 125.0(4) . . ?
C5 C6 C24 128.4(5) . . ?
C6 C7 C8 108.1(4) . . ?
C6 C7 C26 126.4(5) . . ?
C8 C7 C26 125.4(5) . . ?
N2 C8 C9 128.6(4) . . ?
N2 C8 C7 109.5(4) . . ?
C9 C8 C7 121.9(4) . . ?
C10 C9 C8 132.9(4) . . ?
C10 C9 H9 113.6 . . ?
C8 C9 H9 113.6 . . ?
C9 C10 C11 133.5(4) . . ?
C9 C10 H10 113.3 . . ?
C11 C10 H10 113.3 . . ?
N3 C11 C10 129.1(4) . . ?
N3 C11 C12 108.5(4) . . ?
C10 C11 C12 122.4(4) . . ?
C13 C12 C11 108.6(4) . . ?
C13 C12 C27 127.0(4) . . ?
C11 C12 C27 124.4(5) . . ?
C12 C13 C14 106.2(4) . . ?
C12 C13 C28 123.2(4) . . ?
C14 C13 C28 130.5(5) . . ?
N3 C14 C15 114.5(3) . . ?
N3 C14 C13 109.2(4) . . ?
C15 C14 C13 136.2(4) . . ?
C14 C15 N4 114.4(3) . . ?
C14 C15 C16 136.6(4) . . ?
N4 C15 C16 108.9(4) . . ?
C17 C16 C15 106.9(4) . . ?
C17 C16 C30 122.5(4) . . ?
C15 C16 C30 130.6(4) . . ?
C16 C17 C18 107.7(4) . . ?
C16 C17 C32 126.7(4) . . ?
C18 C17 C32 125.6(5) . . ?
N4 C18 C19 129.0(4) . . ?
N4 C18 C17 109.8(4) . . ?
C19 C18 C17 121.2(4) . . ?
C20 C19 C18 132.3(4) . . ?
C20 C19 H19 113.8 . . ?
C18 C19 H19 113.8 . . ?
C1 C20 C19 133.0(4) . . ?
C1 C20 H20 113.5 . . ?
C19 C20 H20 113.5 . . ?
C2 C21 H21A 109.5 . . ?
C2 C21 H21B 109.5 . . ?
H21A C21 H21B 109.5 . . ?
C2 C21 H21C 109.5 . . ?
H21A C21 H21C 109.5 . . ?
H21B C21 H21C 109.5 . . ?
C23 C22 C3 114.4(4) . . ?
C23 C22 H22A 108.7 . . ?
C3 C22 H22A 108.7 . . ?
C23 C22 H22B 108.7 . . ?
C3 C22 H22B 108.7 . . ?
H22A C22 H22B 107.6 . . ?
C22 C23 H23A 109.5 . . ?
C22 C23 H23B 109.5 . . ?
H23A C23 H23B 109.5 . . ?
C22 C23 H23C 109.5 . . ?
H23A C23 H23C 109.5 . . ?
H23B C23 H23C 109.5 . . ?
C6 C24 C25 112.0(4) . . ?
C6 C24 H24A 109.2 . . ?
C25 C24 H24A 109.2 . . ?
C6 C24 H24B 109.2 . . ?
C25 C24 H24B 109.2 . . ?
H24A C24 H24B 107.9 . . ?
C24 C25 H25A 109.5 . . ?
C24 C25 H25B 109.5 . . ?
H25A C25 H25B 109.5 . . ?
C24 C25 H25C 109.5 . . ?
H25A C25 H25C 109.5 . . ?
H25B C25 H25C 109.5 . . ?
C7 C26 H26A 109.5 . . ?
C7 C26 H26B 109.5 . . ?
H26A C26 H26B 109.5 . . ?
C7 C26 H26C 109.5 . . ?
H26A C26 H26C 109.5 . . ?
H26B C26 H26C 109.5 . . ?
C12 C27 H27A 109.5 . . ?
C12 C27 H27B 109.5 . . ?
H27A C27 H27B 109.5 . . ?
C12 C27 H27C 109.5 . . ?
H27A C27 H27C 109.5 . . ?
H27B C27 H27C 109.5 . . ?
C13 C28 C29 113.2(5) . . ?
C13 C28 H28A 108.9 . . ?
C29 C28 H28A 108.9 . . ?
C13 C28 H28B 108.9 . . ?
C29 C28 H28B 108.9 . . ?
H28A C28 H28B 107.8 . . ?
C28 C29 H29A 109.5 . . ?
C28 C29 H29B 109.5 . . ?
H29A C29 H29B 109.5 . . ?
C28 C29 H29C 109.5 . . ?
H29A C29 H29C 109.5 . . ?
H29B C29 H29C 109.5 . . ?
C16 C30 C31 111.6(5) . . ?
C16 C30 H30A 109.3 . . ?
C31 C30 H30A 109.3 . . ?
C16 C30 H30B 109.3 . . ?
C31 C30 H30B 109.3 . . ?
H30A C30 H30B 108.0 . . ?
C30 C31 H31A 109.5 . . ?
C30 C31 H31B 109.5 . . ?
H31A C31 H31B 109.5 . . ?
C30 C31 H31C 109.5 . . ?
H31A C31 H31C 109.5 . . ?
H31B C31 H31C 109.5 . . ?
C17 C32 H32A 109.5 . . ?
C17 C32 H32B 109.5 . . ?
H32A C32 H32B 109.5 . . ?
C17 C32 H32C 109.5 . . ?
H32A C32 H32C 109.5 . . ?
H32B C32 H32C 109.5 . . ?
Cl1 C33 Cl3 113.0(7) . . ?
Cl1 C33 Cl2 109.3(8) . . ?
Cl3 C33 Cl2 105.9(8) . . ?
Cl1 C33 H33 109.5 . . ?
Cl3 C33 H33 109.5 . . ?
Cl2 C33 H33 109.5 . . ?

loop_
_geom_bond_atom_site_label_1
_geom_bond_atom_site_label_2
_geom_bond_distance
_geom_bond_site_symmetry_2
_geom_bond_publ_flag
I1 Fe1 2.6638(6) . ?
Fe1 N4 1.948(3) . ?
Fe1 N1 1.956(3) . ?
Fe1 N3 1.958(3) . ?
Fe1 N2 1.960(3) . ?
Cl1 C33 1.601(11) . ?
Cl2 C33 1.741(14) . ?
Cl3 C33 1.656(12) . ?
N1 C1 1.363(5) . ?
N1 C4 1.398(5) . ?
N2 C8 1.367(5) . ?
N2 C5 1.389(5) . ?
N3 C11 1.378(5) . ?
N3 C14 1.383(5) . ?
N4 C18 1.369(5) . ?
N4 C15 1.396(5) . ?
C1 C20 1.375(6) . ?
C1 C2 1.437(6) . ?
C2 C3 1.361(7) . ?
C2 C21 1.502(7) . ?
C3 C4 1.437(5) . ?
C3 C22 1.500(6) . ?
C4 C5 1.379(6) . ?
C5 C6 1.440(6) . ?
C6 C7 1.367(7) . ?
C6 C24 1.504(6) . ?
C7 C8 1.416(6) . ?
C7 C26 1.509(7) . ?
C8 C9 1.392(6) . ?
C9 C10 1.371(7) . ?
C9 H9 0.9300 . ?
C10 C11 1.382(6) . ?
C10 H10 0.9300 . ?
C11 C12 1.433(6) . ?
C12 C13 1.363(7) . ?
C12 C27 1.504(6) . ?
C13 C14 1.444(5) . ?
C13 C28 1.489(6) . ?
C14 C15 1.388(6) . ?
C15 C16 1.440(6) . ?
C16 C17 1.367(7) . ?
C16 C30 1.507(6) . ?
C17 C18 1.428(6) . ?
C17 C32 1.496(6) . ?
C18 C19 1.385(6) . ?
C19 C20 1.381(7) . ?
C19 H19 0.9300 . ?
C20 H20 0.9300 . ?
C21 H21A 0.9600 . ?
C21 H21B 0.9600 . ?
C21 H21C 0.9600 . ?
C22 C23 1.497(8) . ?
C22 H22A 0.9700 . ?
C22 H22B 0.9700 . ?
C23 H23A 0.9600 . ?
C23 H23B 0.9600 . ?
C23 H23C 0.9600 . ?
C24 C25 1.537(8) . ?
C24 H24A 0.9700 . ?
C24 H24B 0.9700 . ?
C25 H25A 0.9600 . ?
C25 H25B 0.9600 . ?
C25 H25C 0.9600 . ?
C26 H26A 0.9600 . ?
C26 H26B 0.9600 . ?
C26 H26C 0.9600 . ?
C27 H27A 0.9600 . ?
C27 H27B 0.9600 . ?
C27 H27C 0.9600 . ?
C28 C29 1.539(8) . ?
C28 H28A 0.9700 . ?
C28 H28B 0.9700 . ?
C29 H29A 0.9600 . ?
C29 H29B 0.9600 . ?
C29 H29C 0.9600 . ?
C30 C31 1.517(9) . ?
C30 H30A 0.9700 . ?
C30 H30B 0.9700 . ?
C31 H31A 0.9600 . ?
C31 H31B 0.9600 . ?
C31 H31C 0.9600 . ?
C32 H32A 0.9600 . ?
C32 H32B 0.9600 . ?
C32 H32C 0.9600 . ?
C33 H33 0.9800 . ?

loop_
_geom_torsion_atom_site_label_1
_geom_torsion_atom_site_label_2
_geom_torsion_atom_site_label_3
_geom_torsion_atom_site_label_4
_geom_torsion
_geom_torsion_site_symmetry_1
_geom_torsion_site_symmetry_2
_geom_torsion_site_symmetry_3
_geom_torsion_site_symmetry_4
_geom_torsion_publ_flag
N4 Fe1 N1 C1 21.9(4) . . . . ?
N3 Fe1 N1 C1 99.8(5) . . . . ?
N2 Fe1 N1 C1 -177.7(4) . . . . ?
I1 Fe1 N1 C1 -78.7(4) . . . . ?
N4 Fe1 N1 C4 -164.3(3) . . . . ?
N3 Fe1 N1 C4 -86.4(5) . . . . ?
N2 Fe1 N1 C4 -4.0(3) . . . . ?
I1 Fe1 N1 C4 95.0(3) . . . . ?
N4 Fe1 N2 C8 -108.5(5) . . . . ?
N1 Fe1 N2 C8 170.5(4) . . . . ?
N3 Fe1 N2 C8 -30.0(4) . . . . ?
I1 Fe1 N2 C8 74.5(4) . . . . ?
N4 Fe1 N2 C5 89.1(5) . . . . ?
N1 Fe1 N2 C5 8.1(3) . . . . ?
N3 Fe1 N2 C5 167.6(3) . . . . ?
I1 Fe1 N2 C5 -87.9(3) . . . . ?
N4 Fe1 N3 C11 -176.0(4) . . . . ?
N1 Fe1 N3 C11 103.6(5) . . . . ?
N2 Fe1 N3 C11 23.6(4) . . . . ?
I1 Fe1 N3 C11 -77.9(4) . . . . ?
N4 Fe1 N3 C14 -6.1(3) . . . . ?
N1 Fe1 N3 C14 -86.5(5) . . . . ?
N2 Fe1 N3 C14 -166.5(3) . . . . ?
I1 Fe1 N3 C14 92.0(3) . . . . ?
N1 Fe1 N4 C18 -30.0(4) . . . . ?
N3 Fe1 N4 C18 170.4(4) . . . . ?
N2 Fe1 N4 C18 -108.6(5) . . . . ?
I1 Fe1 N4 C18 68.3(4) . . . . ?
N1 Fe1 N4 C15 167.3(3) . . . . ?
N3 Fe1 N4 C15 7.6(3) . . . . ?
N2 Fe1 N4 C15 88.6(5) . . . . ?
I1 Fe1 N4 C15 -94.4(3) . . . . ?
C4 N1 C1 C20 -178.1(4) . . . . ?
Fe1 N1 C1 C20 -4.1(7) . . . . ?
C4 N1 C1 C2 2.1(4) . . . . ?
Fe1 N1 C1 C2 176.1(3) . . . . ?
N1 C1 C2 C3 -0.3(5) . . . . ?
C20 C1 C2 C3 179.8(4) . . . . ?
N1 C1 C2 C21 175.1(5) . . . . ?
C20 C1 C2 C21 -4.7(7) . . . . ?
C1 C2 C3 C4 -1.5(5) . . . . ?
C21 C2 C3 C4 -176.9(5) . . . . ?
C1 C2 C3 C22 176.0(4) . . . . ?
C21 C2 C3 C22 0.6(8) . . . . ?
C1 N1 C4 C5 174.7(3) . . . . ?
Fe1 N1 C4 C5 -0.9(4) . . . . ?
C1 N1 C4 C3 -3.0(4) . . . . ?
Fe1 N1 C4 C3 -178.6(2) . . . . ?
C2 C3 C4 C5 -174.2(5) . . . . ?
C22 C3 C4 C5 8.6(8) . . . . ?
C2 C3 C4 N1 2.8(5) . . . . ?
C22 C3 C4 N1 -174.4(4) . . . . ?
N1 C4 C5 N2 7.8(5) . . . . ?
C3 C4 C5 N2 -175.4(4) . . . . ?
N1 C4 C5 C6 -170.9(4) . . . . ?
C3 C4 C5 C6 5.9(8) . . . . ?
C8 N2 C5 C4 -178.6(3) . . . . ?
Fe1 N2 C5 C4 -11.0(4) . . . . ?
C8 N2 C5 C6 0.5(4) . . . . ?
Fe1 N2 C5 C6 168.0(3) . . . . ?
C4 C5 C6 C7 177.7(5) . . . . ?
N2 C5 C6 C7 -1.0(5) . . . . ?
C4 C5 C6 C24 -1.2(8) . . . . ?
N2 C5 C6 C24 -179.9(4) . . . . ?
C5 C6 C7 C8 1.2(5) . . . . ?
C24 C6 C7 C8 -179.9(4) . . . . ?
C5 C6 C7 C26 179.5(5) . . . . ?
C24 C6 C7 C26 -1.5(8) . . . . ?
C5 N2 C8 C9 -177.3(4) . . . . ?
Fe1 N2 C8 C9 19.6(7) . . . . ?
C5 N2 C8 C7 0.2(4) . . . . ?
Fe1 N2 C8 C7 -162.9(3) . . . . ?
C6 C7 C8 N2 -0.9(5) . . . . ?
C26 C7 C8 N2 -179.3(5) . . . . ?
C6 C7 C8 C9 176.8(4) . . . . ?
C26 C7 C8 C9 -1.6(7) . . . . ?
N2 C8 C9 C10 3.5(8) . . . . ?
C7 C8 C9 C10 -173.7(5) . . . . ?
C8 C9 C10 C11 -1.8(10) . . . . ?
C14 N3 C11 C10 -179.5(4) . . . . ?
Fe1 N3 C11 C10 -9.1(7) . . . . ?
C14 N3 C11 C12 0.8(4) . . . . ?
Fe1 N3 C11 C12 171.2(3) . . . . ?
C9 C10 C11 N3 -5.9(9) . . . . ?
C9 C10 C11 C12 173.7(5) . . . . ?
N3 C11 C12 C13 1.0(5) . . . . ?
C10 C11 C12 C13 -178.7(4) . . . . ?
N3 C11 C12 C27 178.4(4) . . . . ?
C10 C11 C12 C27 -1.3(7) . . . . ?
C11 C12 C13 C14 -2.3(5) . . . . ?
C27 C12 C13 C14 -179.6(5) . . . . ?
C11 C12 C13 C28 176.8(4) . . . . ?
C27 C12 C13 C28 -0.5(8) . . . . ?
C11 N3 C14 C15 176.4(3) . . . . ?
Fe1 N3 C14 C15 3.5(4) . . . . ?
C11 N3 C14 C13 -2.3(4) . . . . ?
Fe1 N3 C14 C13 -175.1(3) . . . . ?
C12 C13 C14 N3 2.9(5) . . . . ?
C28 C13 C14 N3 -176.1(5) . . . . ?
C12 C13 C14 C15 -175.3(5) . . . . ?
C28 C13 C14 C15 5.7(9) . . . . ?
N3 C14 C15 N4 2.9(5) . . . . ?
C13 C14 C15 N4 -179.0(4) . . . . ?
N3 C14 C15 C16 -171.9(5) . . . . ?
C13 C14 C15 C16 6.2(9) . . . . ?
C18 N4 C15 C14 -175.8(3) . . . . ?
Fe1 N4 C15 C14 -8.0(4) . . . . ?
C18 N4 C15 C16 0.5(4) . . . . ?
Fe1 N4 C15 C16 168.3(3) . . . . ?
C14 C15 C16 C17 174.3(5) . . . . ?
N4 C15 C16 C17 -0.7(5) . . . . ?
C14 C15 C16 C30 -6.4(9) . . . . ?
N4 C15 C16 C30 178.6(5) . . . . ?
C15 C16 C17 C18 0.7(5) . . . . ?
C30 C16 C17 C18 -178.7(4) . . . . ?
C15 C16 C17 C32 178.7(5) . . . . ?
C30 C16 C17 C32 -0.7(8) . . . . ?
C15 N4 C18 C19 -178.4(4) . . . . ?
Fe1 N4 C18 C19 17.9(7) . . . . ?
C15 N4 C18 C17 0.0(4) . . . . ?
Fe1 N4 C18 C17 -163.7(3) . . . . ?
C16 C17 C18 N4 -0.4(5) . . . . ?
C32 C17 C18 N4 -178.5(4) . . . . ?
C16 C17 C18 C19 178.1(4) . . . . ?
C32 C17 C18 C19 0.1(7) . . . . ?
N4 C18 C19 C20 6.7(9) . . . . ?
C17 C18 C19 C20 -171.5(5) . . . . ?
N1 C1 C20 C19 -10.3(8) . . . . ?
C2 C1 C20 C19 169.4(5) . . . . ?
C18 C19 C20 C1 -2.0(9) . . . . ?
C2 C3 C22 C23 79.7(7) . . . . ?
C4 C3 C22 C23 -103.5(6) . . . . ?
C7 C6 C24 C25 84.1(7) . . . . ?
C5 C6 C24 C25 -97.2(6) . . . . ?
C12 C13 C28 C29 82.3(6) . . . . ?
C14 C13 C28 C29 -98.8(7) . . . . ?
C17 C16 C30 C31 84.4(7) . . . . ?
C15 C16 C30 C31 -94.8(7) . . . . ?
